data_4125136
loop_
_publ_author_name
'Yuan, Shuai'
'Chen, Ying-Pin'
'Qin, Jun-Sheng'
'Lu, Weigang'
'Zou, Lanfang'
'Zhang, Qiang'
'Wang, Xuan'
'Sun, Xing'
'Zhou, Hong-Cai'

_publ_section_title
;
 Linker Installation: Engineering Pore Environment with Precisely Placed
 Functionalities in Zirconium MOFs.
;
_journal_issue 28
_journal_name_full 'Journal of the American Chemical Society'
_journal_page_first 8912
_journal_page_last 8919
_journal_paper_doi 10.1021/jacs.6b04501
_journal_volume 138
_journal_year 2016
_chemical_formula_moiety '[Zr6 O8 O8] [(C18 H16 O4)4]'
_chemical_formula_sum 'C72 H64 O32 Zr6'
_chemical_formula_weight 1988.55
_chemical_name_systematic
; 
 ? 
;
_space_group_IT_number 131
_symmetry_cell_setting tetragonal
_symmetry_space_group_name_Hall '-P 4c 2'
_symmetry_space_group_name_H-M 'P 42/m m c'
_atom_sites_solution_hydrogens geom
_atom_sites_solution_primary direct
_atom_sites_solution_secondary difmap
_audit_creation_method SHELXL-97
_cell_angle_alpha 90.00
_cell_angle_beta 90.00
_cell_angle_gamma 90.00
_cell_formula_units_Z 2
_cell_length_a 24.218(10)
_cell_length_b 24.218
_cell_length_c 15.359(6)
_cell_measurement_reflns_used 1657
_cell_measurement_temperature 173(2)
_cell_measurement_theta_max 17.7952
_cell_measurement_theta_min 2.3010
_cell_volume 9008(5)
_computing_cell_refinement 'SAINT+ ver. (Bruker, 2001)'
_computing_data_collection 'APEX2  (Bruker, 2008)'
_computing_data_reduction 'SAINT+ ver. (Bruker, 2001)'
_computing_molecular_graphics 'SHELXTL (Sheldrick, 2008)'
_computing_publication_material 'SHELXTL (Sheldrick, 2008)'
_computing_structure_refinement 'SHELXL-97 (Sheldrick, 2008)'
_computing_structure_solution 'SHELXS-97 (Sheldrick, 2008)'
_diffrn_ambient_temperature 173(2)
_diffrn_measured_fraction_theta_full 0.994
_diffrn_measured_fraction_theta_max 0.994
_diffrn_measurement_device_type 'Bruker SMART APEX II CCD area detector'
_diffrn_measurement_method 'phi and omega scans'
_diffrn_radiation_monochromator graphite
_diffrn_radiation_source 'fine-focus sealed tube'
_diffrn_radiation_type MoK\a
_diffrn_radiation_wavelength 0.71073
_diffrn_reflns_av_R_equivalents 0.1914
_diffrn_reflns_av_sigmaI/netI 0.1297
_diffrn_reflns_limit_h_max 29
_diffrn_reflns_limit_h_min -30
_diffrn_reflns_limit_k_max 26
_diffrn_reflns_limit_k_min -30
_diffrn_reflns_limit_l_max 18
_diffrn_reflns_limit_l_min -18
_diffrn_reflns_number 52981
_diffrn_reflns_theta_full 26.41
_diffrn_reflns_theta_max 26.41
_diffrn_reflns_theta_min 1.68
_exptl_absorpt_coefficient_mu 0.371
_exptl_absorpt_correction_T_max 0.9638
_exptl_absorpt_correction_T_min 0.9638
_exptl_absorpt_correction_type multi-scan
_exptl_absorpt_process_details 'SADABS (Sheldrick, 2008)'
_exptl_crystal_colour Colorless
_exptl_crystal_density_diffrn 0.733
_exptl_crystal_density_meas ?
_exptl_crystal_density_method 'not measured'
_exptl_crystal_description Blocky
_exptl_crystal_F_000 1984
_exptl_crystal_size_max 0.10
_exptl_crystal_size_mid 0.10
_exptl_crystal_size_min 0.10
_platon_squeeze_details
;
;
_refine_diff_density_max 0.744
_refine_diff_density_min -0.518
_refine_diff_density_rms 0.061
_refine_ls_extinction_method none
_refine_ls_goodness_of_fit_ref 1.004
_refine_ls_hydrogen_treatment constr
_refine_ls_matrix_type full
_refine_ls_number_parameters 130
_refine_ls_number_reflns 5011
_refine_ls_number_restraints 19
_refine_ls_restrained_S_all 1.002
_refine_ls_R_factor_all 0.1586
_refine_ls_R_factor_gt 0.0582
_refine_ls_shift/su_max 0.000
_refine_ls_shift/su_mean 0.000
_refine_ls_structure_factor_coef Fsqd
_refine_ls_weighting_details 'calc w=1/[\s^2^(Fo^2^)+(0.0300P)^2^+3.0000P] where P=(Fo^2^+2Fc^2^)/3'
_refine_ls_weighting_scheme calc
_refine_ls_wR_factor_gt 0.1079
_refine_ls_wR_factor_ref 0.1210
_reflns_number_gt 2302
_reflns_number_total 5011
_reflns_threshold_expression >2sigma(I)
_cod_data_source_file ja6b04501_si_003.cif
_cod_data_source_block PCN700Me4
_cod_depositor_comments
;
The following automatic conversions were performed:

'_symmetry_cell_setting' value 'Tetragonal' changed to 'tetragonal'
according to
/usr/data/users/saulius/crontab/automatic-downloads/rss-feeds/ACS/lib/dictionaries/cif_core.dic
dictionary named 'cif_core.dic' version 2.4.2 from 2011-04-26.

'_exptl_crystal_density_meas' value 'not measured' was changed to '?'
- the value is perceived as not measured.

Automatic conversion script
Id: cif_fix_values 4268 2015-11-12 08:31:59Z antanas 

 Adding full bibliography for 4125130--4125148.cif.
;
_cod_original_sg_symbol_H-M P42/mmc
_cod_database_code 4125136

loop_
_symmetry_equiv_pos_as_xyz
'x, y, z'
'-y, x, z+1/2'
'-x, -y, z'
'y, -x, z+1/2'
'x, -y, -z'
'-x, y, -z'
'y, x, -z+1/2'
'-y, -x, -z+1/2'
'-x, -y, -z'
'y, -x, -z-1/2'
'x, y, -z'
'-y, x, -z-1/2'
'-x, y, z'
'x, -y, z'
'-y, -x, z-1/2'
'y, x, z-1/2'

loop_
_atom_site_label
_atom_site_type_symbol
_atom_site_fract_x
_atom_site_fract_y
_atom_site_fract_z
_atom_site_U_iso_or_equiv
_atom_site_adp_type
_atom_site_occupancy
_atom_site_symmetry_multiplicity
_atom_site_calc_flag
_atom_site_refinement_flags
Zr1 Zr 0.0000 0.39854(3) 0.5000 0.0488(3) Uani 1 4 d S
Zr2 Zr -0.07271(2) 0.5000 0.61488(5) 0.0598(2) Uani 1 2 d S
O4 O 0.0000 0.44984(17) 0.6132(4) 0.0949(18) Uani 1 2 d S
O1 O 0.05458(13) 0.35140(11) 0.5851(2) 0.0728(11) Uani 1 1 d .
O2 O 0.10225(15) 0.41728(14) 0.6612(3) 0.1031(14) Uani 1 1 d .
O3 O 0.0731(2) 0.45085(17) 0.5000 0.0908(17) Uani 1 2 d S
O6 O -0.16352(18) 0.5000 0.6058(4) 0.125(2) Uani 1 2 d S
O5 O -0.0610(3) 0.5000 0.7579(4) 0.133(2) Uani 1 2 d S
C4 C 0.16817(17) 0.23248(12) 0.6663(3) 0.133(3) Uani 1 1 d D
C3 C 0.13176(13) 0.27219(16) 0.6348(2) 0.119(2) Uani 1 1 d D
H3 H 0.1074 0.2634 0.5884 0.143 Uiso 1 1 calc R
C2 C 0.13112(11) 0.32467(14) 0.6714(3) 0.096(2) Uani 1 1 d D
C6 C 0.20312(16) 0.2979(2) 0.7707(3) 0.212(5) Uani 1 1 d D
C5 C 0.20383(15) 0.24539(17) 0.7342(3) 0.122(3) Uani 1 1 d D
C7 C 0.16675(17) 0.33758(15) 0.7393(3) 0.190(4) Uani 1 1 d D
H7 H 0.1663 0.3735 0.7643 0.229 Uiso 1 1 calc R
C8 C 0.1700(3) 0.17511(18) 0.6282(5) 0.413(8) Uani 1 1 d D
H8A H 0.1415 0.1522 0.6555 0.619 Uiso 1 1 calc R
H8B H 0.2064 0.1588 0.6390 0.619 Uiso 1 1 calc R
H8C H 0.1634 0.1770 0.5653 0.619 Uiso 1 1 calc R
C1 C 0.09181(17) 0.3680(2) 0.6378(4) 0.095(2) Uani 1 1 d D
C9 C 0.2429(3) 0.3091(3) 0.8442(4) 0.413(8) Uani 1 1 d D
H9A H 0.2388 0.2806 0.8890 0.619 Uiso 1 1 calc R
H9B H 0.2350 0.3454 0.8695 0.619 Uiso 1 1 calc R
H9C H 0.2808 0.3086 0.8218 0.619 Uiso 1 1 calc R

loop_
_atom_site_aniso_label
_atom_site_aniso_U_11
_atom_site_aniso_U_22
_atom_site_aniso_U_33
_atom_site_aniso_U_23
_atom_site_aniso_U_13
_atom_site_aniso_U_12
Zr1 0.0315(5) 0.0256(4) 0.0893(8) 0.000 0.000 0.000
Zr2 0.0436(4) 0.0378(4) 0.0979(6) 0.000 0.0186(4) 0.000
O4 0.044(3) 0.067(3) 0.174(5) -0.061(3) 0.000 0.000
O1 0.051(2) 0.0442(19) 0.123(3) 0.0133(19) -0.011(2) 0.0095(16)
O2 0.092(3) 0.048(2) 0.169(4) 0.009(2) -0.050(3) 0.011(2)
O3 0.120(4) 0.056(3) 0.096(4) 0.000 0.000 -0.050(3)
O6 0.057(3) 0.087(4) 0.230(7) 0.000 0.046(4) 0.000
O5 0.181(6) 0.081(4) 0.138(5) 0.000 0.070(5) 0.000
C4 0.121(6) 0.100(5) 0.176(7) 0.012(5) -0.067(5) 0.048(4)
C3 0.106(5) 0.065(4) 0.187(7) 0.016(4) -0.056(5) 0.033(4)
C2 0.082(4) 0.062(4) 0.142(6) 0.016(4) -0.037(4) 0.015(3)
C6 0.192(8) 0.095(5) 0.348(13) -0.033(7) -0.192(9) 0.053(6)
C5 0.093(5) 0.092(5) 0.180(8) 0.040(5) -0.041(5) 0.024(4)
C7 0.202(8) 0.084(5) 0.285(11) -0.004(6) -0.169(8) 0.046(5)
C8 0.437(13) 0.167(6) 0.634(16) -0.185(9) -0.395(12) 0.171(7)
C1 0.073(4) 0.062(4) 0.150(7) 0.033(4) -0.012(4) 0.021(3)
C9 0.437(13) 0.167(6) 0.634(16) -0.185(9) -0.395(12) 0.171(7)

loop_
_atom_type_symbol
_atom_type_description
_atom_type_scat_dispersion_real
_atom_type_scat_dispersion_imag
_atom_type_scat_source
Zr Zr -2.9673 0.5597 'International Tables Vol C Tables 4.2.6.8 and 6.1.1.4'
C C 0.0033 0.0016 'International Tables Vol C Tables 4.2.6.8 and 6.1.1.4'
O O 0.0106 0.0060 'International Tables Vol C Tables 4.2.6.8 and 6.1.1.4'
H H 0.0000 0.0000 'International Tables Vol C Tables 4.2.6.8 and 6.1.1.4'

loop_
_geom_angle_atom_site_label_1
_geom_angle_atom_site_label_2
_geom_angle_atom_site_label_3
_geom_angle
_geom_angle_site_symmetry_1
_geom_angle_site_symmetry_3
O4 Zr1 O4 108.9(3) 11_556 .
O4 Zr1 O1 79.42(14) 11_556 6_556
O4 Zr1 O1 142.36(9) . 6_556
O4 Zr1 O1 79.42(14) 11_556 11_556
O4 Zr1 O1 142.36(9) . 11_556
O1 Zr1 O1 74.58(17) 6_556 11_556
O4 Zr1 O1 142.36(9) 11_556 13
O4 Zr1 O1 79.42(14) . 13
O1 Zr1 O1 73.65(18) 6_556 13
O1 Zr1 O1 116.91(17) 11_556 13
O4 Zr1 O1 142.36(9) 11_556 .
O4 Zr1 O1 79.42(14) . .
O1 Zr1 O1 116.91(17) 6_556 .
O1 Zr1 O1 73.65(18) 11_556 .
O1 Zr1 O1 74.58(17) 13 .
O4 Zr1 O3 70.23(10) 11_556 13
O4 Zr1 O3 70.23(10) . 13
O1 Zr1 O3 79.15(13) 6_556 13
O1 Zr1 O3 142.86(9) 11_556 13
O1 Zr1 O3 79.15(13) 13 13
O1 Zr1 O3 142.86(9) . 13
O4 Zr1 O3 70.23(10) 11_556 .
O4 Zr1 O3 70.23(10) . .
O1 Zr1 O3 142.86(9) 6_556 .
O1 Zr1 O3 79.15(13) 11_556 .
O1 Zr1 O3 142.86(9) 13 .
O1 Zr1 O3 79.15(13) . .
O3 Zr1 O3 108.8(3) 13 .
O4 Zr1 Zr2 90.12(13) 11_556 3_565
O4 Zr1 Zr2 35.09(7) . 3_565
O1 Zr1 Zr2 166.95(9) 6_556 3_565
O1 Zr1 Zr2 111.38(8) 11_556 3_565
O1 Zr1 Zr2 111.71(9) 13 3_565
O1 Zr1 Zr2 76.13(9) . 3_565
O3 Zr1 Zr2 90.04(12) 13 3_565
O3 Zr1 Zr2 35.15(7) . 3_565
O4 Zr1 Zr2 35.09(7) 11_556 9_566
O4 Zr1 Zr2 90.12(13) . 9_566
O1 Zr1 Zr2 111.71(9) 6_556 9_566
O1 Zr1 Zr2 76.13(9) 11_556 9_566
O1 Zr1 Zr2 166.95(9) 13 9_566
O1 Zr1 Zr2 111.38(8) . 9_566
O3 Zr1 Zr2 90.04(12) 13 9_566
O3 Zr1 Zr2 35.15(7) . 9_566
Zr2 Zr1 Zr2 60.54(3) 3_565 9_566
O4 Zr1 Zr2 35.09(7) 11_556 11_556
O4 Zr1 Zr2 90.12(13) . 11_556
O1 Zr1 Zr2 76.13(9) 6_556 11_556
O1 Zr1 Zr2 111.71(9) 11_556 11_556
O1 Zr1 Zr2 111.38(8) 13 11_556
O1 Zr1 Zr2 166.95(9) . 11_556
O3 Zr1 Zr2 35.15(7) 13 11_556
O3 Zr1 Zr2 90.04(12) . 11_556
Zr2 Zr1 Zr2 90.82(3) 3_565 11_556
Zr2 Zr1 Zr2 60.41(3) 9_566 11_556
O4 Zr1 Zr2 90.12(13) 11_556 .
O4 Zr1 Zr2 35.09(7) . .
O1 Zr1 Zr2 111.38(8) 6_556 .
O1 Zr1 Zr2 166.95(9) 11_556 .
O1 Zr1 Zr2 76.13(9) 13 .
O1 Zr1 Zr2 111.71(9) . .
O3 Zr1 Zr2 35.15(7) 13 .
O3 Zr1 Zr2 90.04(12) . .
Zr2 Zr1 Zr2 60.41(3) 3_565 .
Zr2 Zr1 Zr2 90.82(3) 9_566 .
Zr2 Zr1 Zr2 60.54(3) 11_556 .
O3 Zr2 O3 68.00(19) 13 9_566
O3 Zr2 O4 108.1(2) 13 3_565
O3 Zr2 O4 71.12(17) 9_566 3_565
O3 Zr2 O4 71.12(17) 13 .
O3 Zr2 O4 108.1(2) 9_566 .
O4 Zr2 O4 69.19(19) 3_565 .
O3 Zr2 O6 86.73(19) 13 .
O3 Zr2 O6 86.73(19) 9_566 .
O4 Zr2 O6 145.16(9) 3_565 .
O4 Zr2 O6 145.16(9) . .
O3 Zr2 O5 145.36(9) 13 .
O3 Zr2 O5 145.36(9) 9_566 .
O4 Zr2 O5 84.6(2) 3_565 .
O4 Zr2 O5 84.6(2) . .
O6 Zr2 O5 101.0(2) . .
O3 Zr2 O2 139.56(15) 13 3_565
O3 Zr2 O2 76.24(15) 9_566 3_565
O4 Zr2 O2 76.07(14) 3_565 3_565
O4 Zr2 O2 140.65(15) . 3_565
O6 Zr2 O2 72.65(12) . 3_565
O5 Zr2 O2 74.11(13) . 3_565
O3 Zr2 O2 76.24(15) 13 13
O3 Zr2 O2 139.56(15) 9_566 13
O4 Zr2 O2 140.65(14) 3_565 13
O4 Zr2 O2 76.06(14) . 13
O6 Zr2 O2 72.65(12) . 13
O5 Zr2 O2 74.11(13) . 13
O2 Zr2 O2 126.53(19) 3_565 13
O3 Zr2 Zr1 36.08(11) 13 .
O3 Zr2 Zr1 88.68(12) 9_566 .
O4 Zr2 Zr1 88.77(13) 3_565 .
O4 Zr2 Zr1 35.05(13) . .
O6 Zr2 Zr1 118.05(11) . .
O5 Zr2 Zr1 115.81(10) . .
O2 Zr2 Zr1 161.32(10) 3_565 .
O2 Zr2 Zr1 72.15(9) 13 .
O3 Zr2 Zr1 88.68(12) 13 9_566
O3 Zr2 Zr1 36.08(11) 9_566 9_566
O4 Zr2 Zr1 35.05(13) 3_565 9_566
O4 Zr2 Zr1 88.77(13) . 9_566
O6 Zr2 Zr1 118.05(11) . 9_566
O5 Zr2 Zr1 115.81(10) . 9_566
O2 Zr2 Zr1 72.15(9) 3_565 9_566
O2 Zr2 Zr1 161.32(10) 13 9_566
Zr1 Zr2 Zr1 89.18(3) . 9_566
O3 Zr2 Zr2 90.26(13) 13 3_565
O3 Zr2 Zr2 90.26(13) 9_566 3_565
O4 Zr2 Zr2 34.60(9) 3_565 3_565
O4 Zr2 Zr2 34.60(9) . 3_565
O6 Zr2 Zr2 176.37(17) . 3_565
O5 Zr2 Zr2 82.63(16) . 3_565
O2 Zr2 Zr2 108.60(10) 3_565 3_565
O2 Zr2 Zr2 108.60(10) 13 3_565
Zr1 Zr2 Zr2 59.795(15) . 3_565
Zr1 Zr2 Zr2 59.795(15) 9_566 3_565
O3 Zr2 Zr2 34.00(9) 13 11_556
O3 Zr2 Zr2 34.00(9) 9_566 11_556
O4 Zr2 Zr2 89.32(16) 3_565 11_556
O4 Zr2 Zr2 89.32(16) . 11_556
O6 Zr2 Zr2 86.37(17) . 11_556
O5 Zr2 Zr2 172.62(16) . 11_556
O2 Zr2 Zr2 108.50(11) 3_565 11_556
O2 Zr2 Zr2 108.50(11) 13 11_556
Zr1 Zr2 Zr2 59.729(16) . 11_556
Zr1 Zr2 Zr2 59.729(16) 9_566 11_556
Zr2 Zr2 Zr2 90.0 3_565 11_556
Zr1 O4 Zr2 109.86(18) . 3_565
Zr1 O4 Zr2 109.86(18) . .
Zr2 O4 Zr2 110.79(18) 3_565 .
C1 O1 Zr1 130.1(2) . .
C1 O2 Zr2 133.3(3) . 3_565
Zr2 O3 Zr2 111.99(19) 3_565 9_566
Zr2 O3 Zr1 108.76(15) 3_565 .
Zr2 O3 Zr1 108.76(15) 9_566 .
C5 C4 C3 119.92(9) . .
C5 C4 C8 118.7(5) . .
C3 C4 C8 121.4(5) . .
C2 C3 C4 119.93(11) . .
C2 C3 H3 120.0 . .
C4 C3 H3 120.0 . .
C7 C2 C3 120.17(16) . .
C7 C2 C1 119.5(4) . .
C3 C2 C1 120.3(4) . .
C5 C6 C7 120.04(11) . .
C5 C6 C9 117.3(4) . .
C7 C6 C9 122.6(4) . .
C6 C5 C4 120.06(9) . .
C6 C5 C5 119.4(4) . 7_556
C4 C5 C5 120.5(4) . 7_556
C2 C7 C6 119.88(16) . .
C2 C7 H7 120.1 . .
C6 C7 H7 120.1 . .
C4 C8 H8A 109.5 . .
C4 C8 H8B 109.5 . .
H8A C8 H8B 109.5 . .
C4 C8 H8C 109.5 . .
H8A C8 H8C 109.5 . .
H8B C8 H8C 109.5 . .
O1 C1 O2 127.9(3) . .
O1 C1 C2 116.4(5) . .
O2 C1 C2 115.5(5) . .
C6 C9 H9A 109.5 . .
C6 C9 H9B 109.5 . .
H9A C9 H9B 109.5 . .
C6 C9 H9C 109.5 . .
H9A C9 H9C 109.5 . .
H9B C9 H9C 109.5 . .

loop_
_geom_bond_atom_site_label_1
_geom_bond_atom_site_label_2
_geom_bond_distance
_geom_bond_site_symmetry_2
Zr1 O4 2.137(5) 11_556
Zr1 O4 2.137(5) .
Zr1 O1 2.182(3) 6_556
Zr1 O1 2.182(3) 11_556
Zr1 O1 2.182(3) 13
Zr1 O1 2.182(3) .
Zr1 O3 2.177(4) 13
Zr1 O3 2.177(4) .
Zr1 Zr2 3.5002(9) 3_565
Zr1 Zr2 3.5002(9) 9_566
Zr1 Zr2 3.5002(9) 11_556
Zr1 Zr2 3.5002(9) .
Zr2 O3 2.128(2) 13
Zr2 O3 2.128(2) 9_566
Zr2 O4 2.139(2) 3_565
Zr2 O4 2.139(2) .
Zr2 O6 2.203(5) .
Zr2 O5 2.215(6) .
Zr2 O2 2.243(3) 3_565
Zr2 O2 2.243(3) 13
Zr2 Zr1 3.5003(9) 9_566
Zr2 Zr2 3.5218(18) 3_565
Zr2 Zr2 3.529(2) 11_556
O4 Zr2 2.139(2) 3_565
O1 C1 1.276(6) .
O2 C1 1.273(6) .
O2 Zr2 2.243(3) 3_565
O3 Zr2 2.128(2) 3_565
O3 Zr2 2.128(2) 9_566
C4 C5 1.3899(9) .
C4 C3 1.3910(9) .
C4 C8 1.5082(10) .
C3 C2 1.3898(10) .
C3 H3 0.9500 .
C2 C7 1.3890(11) .
C2 C1 1.5073(10) .
C6 C5 1.3896(9) .
C6 C7 1.3900(10) .
C6 C9 1.5085(11) .
C5 C5 1.504(5) 7_556
C7 H7 0.9500 .
C8 H8A 0.9800 .
C8 H8B 0.9800 .
C8 H8C 0.9800 .
C9 H9A 0.9800 .
C9 H9B 0.9800 .
C9 H9C 0.9800 .

loop_
_geom_torsion_atom_site_label_1
_geom_torsion_atom_site_label_2
_geom_torsion_atom_site_label_3
_geom_torsion_atom_site_label_4
_geom_torsion
_geom_torsion_site_symmetry_1
_geom_torsion_site_symmetry_4
O4 Zr1 Zr2 O3 53.8(2) 11_556 13
O4 Zr1 Zr2 O3 177.9(3) . 13
O1 Zr1 Zr2 O3 -24.9(2) 6_556 13
O1 Zr1 Zr2 O3 90.3(4) 11_556 13
O1 Zr1 Zr2 O3 -90.8(2) 13 13
O1 Zr1 Zr2 O3 -157.6(2) . 13
O3 Zr1 Zr2 O3 124.0(3) . 13
Zr2 Zr1 Zr2 O3 143.9(2) 3_565 13
Zr2 Zr1 Zr2 O3 88.9(2) 9_566 13
Zr2 Zr1 Zr2 O3 34.0(2) 11_556 13
O4 Zr1 Zr2 O3 1.00(13) 11_556 9_566
O4 Zr1 Zr2 O3 125.1(2) . 9_566
O1 Zr1 Zr2 O3 -77.68(15) 6_556 9_566
O1 Zr1 Zr2 O3 37.5(4) 11_556 9_566
O1 Zr1 Zr2 O3 -143.59(14) 13 9_566
O1 Zr1 Zr2 O3 149.55(15) . 9_566
O3 Zr1 Zr2 O3 -52.81(18) 13 9_566
O3 Zr1 Zr2 O3 71.23(15) . 9_566
Zr2 Zr1 Zr2 O3 91.07(12) 3_565 9_566
Zr2 Zr1 Zr2 O3 36.09(11) 9_566 9_566
Zr2 Zr1 Zr2 O3 -18.79(12) 11_556 9_566
O4 Zr1 Zr2 O4 -70.14(18) 11_556 3_565
O4 Zr1 Zr2 O4 53.98(19) . 3_565
O1 Zr1 Zr2 O4 -148.81(16) 6_556 3_565
O1 Zr1 Zr2 O4 -33.7(4) 11_556 3_565
O1 Zr1 Zr2 O4 145.27(16) 13 3_565
O1 Zr1 Zr2 O4 78.41(16) . 3_565
O3 Zr1 Zr2 O4 -123.9(2) 13 3_565
O3 Zr1 Zr2 O4 0.09(15) . 3_565
Zr2 Zr1 Zr2 O4 19.93(13) 3_565 3_565
Zr2 Zr1 Zr2 O4 -35.05(13) 9_566 3_565
Zr2 Zr1 Zr2 O4 -89.93(13) 11_556 3_565
O4 Zr1 Zr2 O4 -124.1(3) 11_556 .
O1 Zr1 Zr2 O4 157.2(2) 6_556 .
O1 Zr1 Zr2 O4 -87.7(4) 11_556 .
O1 Zr1 Zr2 O4 91.3(2) 13 .
O1 Zr1 Zr2 O4 24.4(2) . .
O3 Zr1 Zr2 O4 -177.9(3) 13 .
O3 Zr1 Zr2 O4 -53.9(2) . .
Zr2 Zr1 Zr2 O4 -34.0(2) 3_565 .
Zr2 Zr1 Zr2 O4 -89.0(2) 9_566 .
Zr2 Zr1 Zr2 O4 -143.9(2) 11_556 .
O4 Zr1 Zr2 O6 86.59(17) 11_556 .
O4 Zr1 Zr2 O6 -149.3(3) . .
O1 Zr1 Zr2 O6 7.92(18) 6_556 .
O1 Zr1 Zr2 O6 123.1(4) 11_556 .
O1 Zr1 Zr2 O6 -58.00(18) 13 .
O1 Zr1 Zr2 O6 -124.86(18) . .
O3 Zr1 Zr2 O6 32.8(2) 13 .
O3 Zr1 Zr2 O6 156.82(17) . .
Zr2 Zr1 Zr2 O6 176.66(16) 3_565 .
Zr2 Zr1 Zr2 O6 121.68(16) 9_566 .
Zr2 Zr1 Zr2 O6 66.80(16) 11_556 .
O4 Zr1 Zr2 O5 -153.55(16) 11_556 .
O4 Zr1 Zr2 O5 -29.4(3) . .
O1 Zr1 Zr2 O5 127.77(17) 6_556 .
O1 Zr1 Zr2 O5 -117.1(4) 11_556 .
O1 Zr1 Zr2 O5 61.85(16) 13 .
O1 Zr1 Zr2 O5 -5.00(17) . .
O3 Zr1 Zr2 O5 152.6(2) 13 .
O3 Zr1 Zr2 O5 -83.32(16) . .
Zr2 Zr1 Zr2 O5 -63.48(14) 3_565 .
Zr2 Zr1 Zr2 O5 -118.47(14) 9_566 .
Zr2 Zr1 Zr2 O5 -173.34(14) 11_556 .
O4 Zr1 Zr2 O2 -34.8(4) 11_556 3_565
O4 Zr1 Zr2 O2 89.3(4) . 3_565
O1 Zr1 Zr2 O2 -113.5(4) 6_556 3_565
O1 Zr1 Zr2 O2 1.6(5) 11_556 3_565
O1 Zr1 Zr2 O2 -179.4(4) 13 3_565
O1 Zr1 Zr2 O2 113.7(4) . 3_565
O3 Zr1 Zr2 O2 -88.6(4) 13 3_565
O3 Zr1 Zr2 O2 35.4(4) . 3_565
Zr2 Zr1 Zr2 O2 55.3(4) 3_565 3_565
Zr2 Zr1 Zr2 O2 0.3(4) 9_566 3_565
Zr2 Zr1 Zr2 O2 -54.6(4) 11_556 3_565
O4 Zr1 Zr2 O2 144.82(14) 11_556 13
O4 Zr1 Zr2 O2 -91.1(2) . 13
O1 Zr1 Zr2 O2 66.15(15) 6_556 13
O1 Zr1 Zr2 O2 -178.7(4) 11_556 13
O1 Zr1 Zr2 O2 0.23(14) 13 13
O1 Zr1 Zr2 O2 -66.63(15) . 13
O3 Zr1 Zr2 O2 91.0(2) 13 13
O3 Zr1 Zr2 O2 -144.95(14) . 13
Zr2 Zr1 Zr2 O2 -125.11(12) 3_565 13
Zr2 Zr1 Zr2 O2 179.91(12) 9_566 13
Zr2 Zr1 Zr2 O2 125.03(12) 11_556 13
O4 Zr1 Zr2 Zr1 -35.08(7) 11_556 9_566
O4 Zr1 Zr2 Zr1 89.0(2) . 9_566
O1 Zr1 Zr2 Zr1 -113.76(10) 6_556 9_566
O1 Zr1 Zr2 Zr1 1.4(4) 11_556 9_566
O1 Zr1 Zr2 Zr1 -179.68(9) 13 9_566
O1 Zr1 Zr2 Zr1 113.47(9) . 9_566
O3 Zr1 Zr2 Zr1 -88.9(2) 13 9_566
O3 Zr1 Zr2 Zr1 35.14(7) . 9_566
Zr2 Zr1 Zr2 Zr1 54.98(2) 3_565 9_566
Zr2 Zr1 Zr2 Zr1 0.0 9_566 9_566
Zr2 Zr1 Zr2 Zr1 -54.88(2) 11_556 9_566
O4 Zr1 Zr2 Zr2 -90.07(7) 11_556 3_565
O4 Zr1 Zr2 Zr2 34.0(2) . 3_565
O1 Zr1 Zr2 Zr2 -168.74(10) 6_556 3_565
O1 Zr1 Zr2 Zr2 -53.6(4) 11_556 3_565
O1 Zr1 Zr2 Zr2 125.34(9) 13 3_565
O1 Zr1 Zr2 Zr2 58.48(9) . 3_565
O3 Zr1 Zr2 Zr2 -143.9(2) 13 3_565
O3 Zr1 Zr2 Zr2 -19.84(7) . 3_565
Zr2 Zr1 Zr2 Zr2 -54.98(2) 9_566 3_565
Zr2 Zr1 Zr2 Zr2 -109.860(13) 11_556 3_565
O4 Zr1 Zr2 Zr2 19.79(7) 11_556 11_556
O4 Zr1 Zr2 Zr2 143.9(2) . 11_556
O1 Zr1 Zr2 Zr2 -58.88(10) 6_556 11_556
O1 Zr1 Zr2 Zr2 56.3(4) 11_556 11_556
O1 Zr1 Zr2 Zr2 -124.80(9) 13 11_556
O1 Zr1 Zr2 Zr2 168.34(9) . 11_556
O3 Zr1 Zr2 Zr2 -34.0(2) 13 11_556
O3 Zr1 Zr2 Zr2 90.02(7) . 11_556
Zr2 Zr1 Zr2 Zr2 109.860(13) 3_565 11_556
Zr2 Zr1 Zr2 Zr2 54.88(2) 9_566 11_556
O4 Zr1 O4 Zr2 -61.06(18) 11_556 3_565
O1 Zr1 O4 Zr2 -158.32(15) 6_556 3_565
O1 Zr1 O4 Zr2 36.2(4) 11_556 3_565
O1 Zr1 O4 Zr2 157.0(2) 13 3_565
O1 Zr1 O4 Zr2 80.89(18) . 3_565
O3 Zr1 O4 Zr2 -120.9(3) 13 3_565
O3 Zr1 O4 Zr2 -1.27(18) . 3_565
Zr2 Zr1 O4 Zr2 -30.86(18) 9_566 3_565
Zr2 Zr1 O4 Zr2 -91.27(18) 11_556 3_565
Zr2 Zr1 O4 Zr2 -122.1(4) . 3_565
O4 Zr1 O4 Zr2 61.06(18) 11_556 .
O1 Zr1 O4 Zr2 -36.2(4) 6_556 .
O1 Zr1 O4 Zr2 158.33(15) 11_556 .
O1 Zr1 O4 Zr2 -80.89(18) 13 .
O1 Zr1 O4 Zr2 -157.0(2) . .
O3 Zr1 O4 Zr2 1.27(18) 13 .
O3 Zr1 O4 Zr2 120.9(3) . .
Zr2 Zr1 O4 Zr2 122.1(4) 3_565 .
Zr2 Zr1 O4 Zr2 91.27(18) 9_566 .
Zr2 Zr1 O4 Zr2 30.86(18) 11_556 .
O3 Zr2 O4 Zr1 -1.29(18) 13 .
O3 Zr2 O4 Zr1 -59.4(2) 9_566 .
O4 Zr2 O4 Zr1 -120.12(12) 3_565 .
O6 Zr2 O4 Zr1 52.1(5) . .
O5 Zr2 O4 Zr1 153.6(2) . .
O2 Zr2 O4 Zr1 -149.67(18) 3_565 .
O2 Zr2 O4 Zr1 78.7(2) 13 .
Zr1 Zr2 O4 Zr1 -90.32(18) 9_566 .
Zr2 Zr2 O4 Zr1 -121.6(4) 3_565 .
Zr2 Zr2 O4 Zr1 -30.59(18) 11_556 .
O3 Zr2 O4 Zr2 120.3(3) 13 3_565
O3 Zr2 O4 Zr2 62.2(3) 9_566 3_565
O4 Zr2 O4 Zr2 1.5(3) 3_565 3_565
O6 Zr2 O4 Zr2 173.6(3) . 3_565
O5 Zr2 O4 Zr2 -84.8(2) . 3_565
O2 Zr2 O4 Zr2 -28.1(4) 3_565 3_565
O2 Zr2 O4 Zr2 -159.8(3) 13 3_565
Zr1 Zr2 O4 Zr2 121.6(4) . 3_565
Zr1 Zr2 O4 Zr2 31.2(2) 9_566 3_565
Zr2 Zr2 O4 Zr2 91.0(2) 11_556 3_565
O4 Zr1 O1 C1 67.8(5) 11_556 .
O4 Zr1 O1 C1 -39.5(4) . .
O1 Zr1 O1 C1 176.5(4) 6_556 .
O1 Zr1 O1 C1 113.9(4) 11_556 .
O1 Zr1 O1 C1 -121.3(4) 13 .
O3 Zr1 O1 C1 -74.8(5) 13 .
O3 Zr1 O1 C1 32.2(4) . .
Zr2 Zr1 O1 C1 -3.7(4) 3_565 .
Zr2 Zr1 O1 C1 46.4(4) 9_566 .
Zr2 Zr1 O1 C1 -2.3(7) 11_556 .
Zr2 Zr1 O1 C1 -53.5(4) . .
O4 Zr1 O3 Zr2 120.9(2) 11_556 3_565
O4 Zr1 O3 Zr2 1.27(18) . 3_565
O1 Zr1 O3 Zr2 158.04(14) 6_556 3_565
O1 Zr1 O3 Zr2 -156.5(2) 11_556 3_565
O1 Zr1 O3 Zr2 -35.8(4) 13 3_565
O1 Zr1 O3 Zr2 -81.28(17) . 3_565
O3 Zr1 O3 Zr2 61.11(16) 13 3_565
Zr2 Zr1 O3 Zr2 122.2(3) 9_566 3_565
Zr2 Zr1 O3 Zr2 91.38(16) 11_556 3_565
Zr2 Zr1 O3 Zr2 30.84(16) . 3_565
O4 Zr1 O3 Zr2 -1.27(18) 11_556 9_566
O4 Zr1 O3 Zr2 -120.9(2) . 9_566
O1 Zr1 O3 Zr2 35.8(4) 6_556 9_566
O1 Zr1 O3 Zr2 81.28(17) 11_556 9_566
O1 Zr1 O3 Zr2 -158.04(14) 13 9_566
O1 Zr1 O3 Zr2 156.5(2) . 9_566
O3 Zr1 O3 Zr2 -61.11(16) 13 9_566
Zr2 Zr1 O3 Zr2 -122.2(3) 3_565 9_566
Zr2 Zr1 O3 Zr2 -30.84(16) 11_556 9_566
Zr2 Zr1 O3 Zr2 -91.38(16) . 9_566
C5 C4 C3 C2 -0.1(6) . .
C8 C4 C3 C2 180.00(4) . .
C4 C3 C2 C7 0.00(4) . .
C4 C3 C2 C1 180.00(3) . .
C7 C6 C5 C4 0.00(8) . .
C9 C6 C5 C4 180.00(5) . .
C7 C6 C5 C5 176.9(4) . 7_556
C9 C6 C5 C5 -3.1(4) . 7_556
C3 C4 C5 C6 0.00(8) . .
C8 C4 C5 C6 180.00(5) . .
C3 C4 C5 C5 -176.9(4) . 7_556
C8 C4 C5 C5 3.1(4) . 7_556
C3 C2 C7 C6 0.00(6) . .
C1 C2 C7 C6 180.00(4) . .
C5 C6 C7 C2 0.00(8) . .
C9 C6 C7 C2 180.00(4) . .
Zr1 O1 C1 O2 8.7(8) . .
Zr1 O1 C1 C2 -166.15(18) . .
Zr2 O2 C1 O1 -9.5(9) 3_565 .
Zr2 O2 C1 C2 165.4(3) 3_565 .
C7 C2 C1 O1 -169.6(4) . .
C3 C2 C1 O1 10.4(4) . .
C7 C2 C1 O2 14.9(4) . .
C3 C2 C1 O2 -165.1(4) . .

loop_
_platon_squeeze_void_nr
_platon_squeeze_void_average_x
_platon_squeeze_void_average_y
_platon_squeeze_void_average_z
_platon_squeeze_void_volume
_platon_squeeze_void_count_electrons
_platon_squeeze_void_content
1 -0.008 -0.008 -0.054 6027 1686 ' '
